data_7245088
loop_
_publ_author_name
'Ara\<skov, Jovana B.'
'Vi\<snjevac, Aleksandar'
'Popovi\'c, Jasminka'
'Blagojevi\'c, Vladimir'
'Fernandes, Henrique S.'
'Sousa, S\'ergio F.'
'Novakovi\'c, Irena'
'Padr\'on, Jos\'e M.'
'Holl\'o, Berta Barta'
'Monge, Miguel'
'Rodr\'iguez-Castillo, Mar\'ia'
'L\'opez-de-Luzuriaga, Jos\'e M.'
'Filipovi\'c, Nenad R.'
'Todorovi\'c, Tamara R.'

_publ_section_title
;
 Zn(ii) complexes with thiazolyl--hydrazones: structure, intermolecular
 interactions, photophysical properties, computational study and
 anticancer activity
;
_journal_name_full CrystEngComm
_journal_paper_doi 10.1039/D2CE00443G
_journal_year 2022
_chemical_formula_sum 'C32.5 H29.5 N10 O7.5 S2 Zn'
_chemical_formula_weight 809.65
_space_group_IT_number 14
_space_group_name_Hall '-P 2ybc'
_space_group_name_H-M_alt 'P 1 21/c 1'
_symmetry_cell_setting monoclinic
_symmetry_Int_Tables_number 14
_symmetry_space_group_name_Hall '-P 2ybc'
_symmetry_space_group_name_H-M 'P 1 21/c 1'
_atom_sites_solution_hydrogens mixed
_audit_creation_date 2018-04-09T16:18:43-00:00
_audit_creation_method 'WinGX routine CIF_UPDATE'
_audit_update_record
;
2018-04-23 deposited with the CCDC.	2022-06-06 downloaded from the CCDC.
;
_cell_angle_alpha 90
_cell_angle_beta 105.2110(10)
_cell_angle_gamma 90
_cell_formula_units_Z 4
_cell_length_a 14.5746(2)
_cell_length_b 11.1621(2)
_cell_length_c 22.8957(3)
_cell_measurement_reflns_used 7592
_cell_measurement_temperature 298(2)
_cell_measurement_theta_max 75.548
_cell_measurement_theta_min 3.234
_cell_volume 3594.25(10)
_computing_cell_refinement 'CrysAlisPro 1.171.38.43 (Rigaku OD, 2015)'
_computing_data_collection 'CrysAlisPro 1.171.38.43 (Rigaku OD, 2015)'
_computing_data_reduction 'CrysAlisPro 1.171.38.43 (Rigaku OD, 2015)'
_computing_structure_refinement 'SHELXL-2016/4 (Sheldrick, 2016)'
_diffrn_ambient_environment N~2~
_diffrn_ambient_temperature 298(2)
_diffrn_detector 'CCD plate'
_diffrn_detector_area_resol_mean 10.4323
_diffrn_detector_type Ruby
_diffrn_measured_fraction_theta_full 0.998
_diffrn_measured_fraction_theta_max 0.986
_diffrn_measurement_device 'four-circle diffractometer'
_diffrn_measurement_device_type 'Xcalibur, Ruby, Nova'
_diffrn_measurement_method '\w scans'
_diffrn_orient_matrix_type 'CrysAlisPro convention (1999,Acta A55,543-557)'
_diffrn_orient_matrix_UB_11 -0.0700918
_diffrn_orient_matrix_UB_12 -0.0493329
_diffrn_orient_matrix_UB_13 0.034065
_diffrn_orient_matrix_UB_21 0.0701727
_diffrn_orient_matrix_UB_22 0.0333983
_diffrn_orient_matrix_UB_23 0.0607644
_diffrn_orient_matrix_UB_31 -0.0467206
_diffrn_orient_matrix_UB_32 0.1244169
_diffrn_orient_matrix_UB_33 -0.0029167
_diffrn_radiation_monochromator mirror
_diffrn_radiation_probe x-ray
_diffrn_radiation_type CuK\a
_diffrn_radiation_wavelength 1.54184
_diffrn_reflns_av_R_equivalents 0.0369
_diffrn_reflns_av_unetI/netI 0.0582
_diffrn_reflns_Laue_measured_fraction_full 0.998
_diffrn_reflns_Laue_measured_fraction_max 0.986
_diffrn_reflns_limit_h_max 17
_diffrn_reflns_limit_h_min -18
_diffrn_reflns_limit_k_max 13
_diffrn_reflns_limit_k_min -9
_diffrn_reflns_limit_l_max 24
_diffrn_reflns_limit_l_min -28
_diffrn_reflns_number 19334
_diffrn_reflns_point_group_measured_fraction_full 0.998
_diffrn_reflns_point_group_measured_fraction_max 0.986
_diffrn_reflns_theta_full 67.684
_diffrn_reflns_theta_max 76.115
_diffrn_reflns_theta_min 3.142
_diffrn_source 'micro-focus sealed X-ray tube'
_diffrn_source_type 'Nova (Cu) X-ray Source'
_exptl_absorpt_coefficient_mu 2.58
_exptl_absorpt_correction_T_max 1
_exptl_absorpt_correction_T_min 0.57608
_exptl_absorpt_correction_type multi-scan
_exptl_absorpt_process_details
;
        CrysAlisPro 1.171.38.43 (Rigaku Oxford Diffraction, 2015)
        Empirical absorption correction using spherical harmonics,
 implemented in SCALE3 ABSPACK scaling algorithm.
;
_exptl_crystal_colour yellow
_exptl_crystal_density_diffrn 1.496
_exptl_crystal_description prism
_exptl_crystal_F_000 1666
_exptl_crystal_size_max 0.11
_exptl_crystal_size_mid 0.06
_exptl_crystal_size_min 0.05
_refine_diff_density_max 1.864
_refine_diff_density_min -0.442
_refine_diff_density_rms 0.09
_refine_ls_extinction_method none
_refine_ls_goodness_of_fit_ref 1.125
_refine_ls_hydrogen_treatment mixed
_refine_ls_matrix_type full
_refine_ls_number_parameters 514
_refine_ls_number_reflns 7392
_refine_ls_number_restraints 0
_refine_ls_restrained_S_all 1.125
_refine_ls_R_factor_all 0.0762
_refine_ls_R_factor_gt 0.0687
_refine_ls_shift/su_max 0
_refine_ls_shift/su_mean 0
_refine_ls_structure_factor_coef Fsqd
_refine_ls_weighting_details 'w=1/[\s^2^(Fo^2^)+(0.0846P)^2^+7.4481P] where P=(Fo^2^+2Fc^2^)/3'
_refine_ls_weighting_scheme calc
_refine_ls_wR_factor_gt 0.19
_refine_ls_wR_factor_ref 0.1969
_reflns_Friedel_coverage 0
_reflns_number_gt 6446
_reflns_number_total 7392
_reflns_threshold_expression 'I > 2\s(I)'
_cod_data_source_file d2ce00443g2.cif
_cod_data_source_block 3-NO3
_cod_original_sg_symbol_H-M 'P 21/c'
_cod_original_formula_sum 'C32.50 H29.50 N10 O7.50 S2 Zn'
_cod_database_code 7245088

loop_
_symmetry_equiv_pos_as_xyz
'x, y, z'
'-x, y+1/2, -z+1/2'
'-x, -y, -z'
'x, -y-1/2, z-1/2'

loop_
_atom_site_label
_atom_site_type_symbol
_atom_site_fract_x
_atom_site_fract_y
_atom_site_fract_z
_atom_site_U_iso_or_equiv
_atom_site_adp_type
_atom_site_occupancy
_atom_site_site_symmetry_order
_atom_site_calc_flag
_atom_site_refinement_flags_posn
_atom_site_refinement_flags_adp
_atom_site_refinement_flags_occupancy
_atom_site_disorder_assembly
_atom_site_disorder_group
C1 C 0.3895(4) 0.3138(6) -0.2033(2) 0.0610(14) Uani 1 1 d . . . . .
H1A H 0.368421 0.289431 -0.244879 0.092 Uiso 1 1 calc R U . . .
H1B H 0.455769 0.334358 -0.193826 0.092 Uiso 1 1 calc R U . . .
H1C H 0.353518 0.38218 -0.196774 0.092 Uiso 1 1 calc R U . . .
C2 C 0.3753(3) 0.2129(5) -0.16328(19) 0.0499(11) Uani 1 1 d . . . . .
C3 C 0.3227(3) 0.1109(5) -0.18606(19) 0.0533(12) Uani 1 1 d . . . . .
H3 H 0.294293 0.105428 -0.227397 0.064 Uiso 1 1 calc R U . . .
C4 C 0.3116(3) 0.0177(5) -0.14866(19) 0.0479(11) Uani 1 1 d . . . . .
H4 H 0.275048 -0.048577 -0.164843 0.057 Uiso 1 1 calc R U . . .
C5 C 0.3553(3) 0.0230(4) -0.08660(18) 0.0435(10) Uani 1 1 d . . . . .
C6 C 0.4071(3) 0.1250(5) -0.06344(18) 0.0452(10) Uani 1 1 d . . . . .
H6 H 0.43614 0.130227 -0.022181 0.054 Uiso 1 1 calc R U . . .
C7 C 0.4158(3) 0.2184(5) -0.10106(19) 0.0480(11) Uani 1 1 d . . . . .
H7 H 0.44953 0.286477 -0.084528 0.058 Uiso 1 1 calc R U . . .
C8 C 0.3499(3) -0.0789(4) -0.04695(18) 0.0438(10) Uani 1 1 d . . . . .
C10 C 0.3418(3) -0.1583(4) 0.04034(19) 0.0441(10) Uani 1 1 d . . . . .
C11 C 0.3565(3) -0.1968(5) -0.0597(2) 0.0497(11) Uani 1 1 d . . . . .
C14 C 0.2535(3) -0.0466(5) 0.15693(18) 0.0458(10) Uani 1 1 d . . . . .
C15 C 0.2065(3) 0.0673(4) 0.16098(17) 0.0406(9) Uani 1 1 d . . . . .
C17 C 0.1580(3) 0.2486(4) 0.11518(19) 0.0454(10) Uani 1 1 d . . . . .
H17 H 0.154354 0.301621 0.083318 0.054 Uiso 1 1 calc R U . . .
C18 C 0.1173(3) 0.2823(5) 0.1613(2) 0.0531(11) Uani 1 1 d . . . . .
H18 H 0.087494 0.356217 0.160322 0.064 Uiso 1 1 calc R U . . .
C19 C 0.1223(3) 0.2036(5) 0.2086(2) 0.0539(12) Uani 1 1 d . . . . .
H19 H 0.095934 0.223786 0.240111 0.065 Uiso 1 1 calc R U . . .
C20 C 0.1672(3) 0.0940(5) 0.20846(18) 0.0480(11) Uani 1 1 d . . . . .
H20 H 0.170944 0.03941 0.239663 0.058 Uiso 1 1 calc R U . . .
C21 C 0.1144(3) -0.4581(5) 0.0331(3) 0.0594(13) Uani 1 1 d . . . . .
H21A H 0.085153 -0.516444 0.00317 0.089 Uiso 1 1 calc R U . . .
H21B H 0.085074 -0.460659 0.065994 0.089 Uiso 1 1 calc R U . . .
H21C H 0.180981 -0.475433 0.047871 0.089 Uiso 1 1 calc R U . . .
C22 C 0.1019(3) -0.3354(4) 0.0051(2) 0.0460(10) Uani 1 1 d . . . . .
C23 C 0.0937(3) -0.2340(4) 0.03912(19) 0.0446(10) Uani 1 1 d . . . . .
H23 H 0.088919 -0.243347 0.078576 0.053 Uiso 1 1 calc R U . . .
C24 C 0.0925(3) -0.1193(4) 0.01524(18) 0.0398(9) Uani 1 1 d . . . . .
H24 H 0.086898 -0.052979 0.038649 0.048 Uiso 1 1 calc R U . . .
C25 C 0.0998(2) -0.1036(4) -0.04395(17) 0.0381(8) Uani 1 1 d . . . . .
C26 C 0.1038(3) -0.2060(4) -0.07862(19) 0.0446(10) Uani 1 1 d . . . . .
H26 H 0.106158 -0.197501 -0.118599 0.053 Uiso 1 1 calc R U . . .
C27 C 0.1042(3) -0.3193(4) -0.0543(2) 0.0469(10) Uani 1 1 d . . . . .
H27 H 0.10598 -0.385943 -0.078394 0.056 Uiso 1 1 calc R U . . .
C28 C 0.1064(2) 0.0172(4) -0.06796(17) 0.0386(9) Uani 1 1 d . . . . .
C30 C 0.1663(3) 0.2015(4) -0.06073(16) 0.0378(8) Uani 1 1 d . . . . .
C31 C 0.0619(3) 0.0582(5) -0.12357(18) 0.0436(10) Uani 1 1 d . . . . .
C34 C 0.3533(3) 0.3384(5) 0.04515(19) 0.0463(10) Uani 1 1 d . . . . .
C35 C 0.4208(3) 0.2856(5) 0.09896(18) 0.0497(11) Uani 1 1 d . . . . .
C37 C 0.4729(3) 0.1156(6) 0.15429(19) 0.0548(13) Uani 1 1 d . . . . .
H37 H 0.46789 0.033527 0.159745 0.066 Uiso 1 1 calc R U . . .
C38 C 0.5434(3) 0.1788(7) 0.1950(2) 0.0655(17) Uani 1 1 d . . . . .
H38 H 0.584412 0.140052 0.227513 0.079 Uiso 1 1 calc R U . . .
C39 C 0.5514(3) 0.2991(8) 0.1867(2) 0.0727(19) Uani 1 1 d . . . . .
H39 H 0.597729 0.343251 0.213863 0.087 Uiso 1 1 calc R U . . .
C40 C 0.4901(3) 0.3556(6) 0.1373(2) 0.0607(14) Uani 1 1 d . . . . .
H40 H 0.495336 0.43702 0.13024 0.073 Uiso 1 1 calc R U . . .
N1 N 0.2488(3) -0.4835(4) -0.13145(16) 0.0492(9) Uani 1 1 d . . . . .
N2 N 0.3098(4) -0.4307(5) 0.1533(2) 0.0712(14) Uani 1 1 d . . . . .
N9 N 0.3411(2) -0.0576(4) 0.01147(15) 0.0416(8) Uani 1 1 d . . . . .
N12 N 0.3284(3) -0.1601(4) 0.09800(17) 0.0468(9) Uani 1 1 d . . . . .
N13 N 0.2861(2) -0.0596(4) 0.11067(15) 0.0426(8) Uani 1 1 d . . . . .
N16 N 0.2016(2) 0.1445(3) 0.11442(14) 0.0394(7) Uani 1 1 d . . . . .
N29 N 0.1658(2) 0.1011(3) -0.03165(13) 0.0353(7) Uani 1 1 d . . . . .
N32 N 0.2222(2) 0.2970(4) -0.03509(15) 0.0409(8) Uani 1 1 d . . . . .
N33 N 0.2895(2) 0.2656(3) 0.01632(14) 0.0394(7) Uani 1 1 d . . . . .
N36 N 0.4119(2) 0.1683(4) 0.10742(15) 0.0460(9) Uani 1 1 d . . . . .
O1 O 0.1727(3) -0.5431(3) -0.14183(15) 0.0569(8) Uani 1 1 d . . . . .
O2 O 0.2587(3) -0.4061(3) -0.16769(16) 0.0633(10) Uani 1 1 d . . . . .
O3 O 0.3124(3) -0.5033(4) -0.08391(15) 0.0635(9) Uani 1 1 d . . . . .
O4 O 0.3561(3) -0.4135(4) 0.1160(2) 0.0729(11) Uani 1 1 d . . . . .
O5 O 0.2815(3) -0.3395(5) 0.17734(19) 0.0838(13) Uani 1 1 d . . . . .
O6 O 0.2883(4) -0.5326(5) 0.1670(2) 0.0956(16) Uani 1 1 d . . . . .
S1 S 0.35208(7) -0.28627(11) 0.00083(5) 0.0495(3) Uani 1 1 d . . . . .
S2 S 0.09365(7) 0.20488(11) -0.13343(4) 0.0442(3) Uani 1 1 d . . . . .
ZN1 Zn 0.28050(3) 0.08839(5) 0.04960(2) 0.03773(18) Uani 1 1 d . . . . .
H34 H 0.358(4) 0.425(5) 0.033(2) 0.051(14) Uiso 1 1 d . . . . .
H14 H 0.254(4) -0.106(4) 0.185(2) 0.046(13) Uiso 1 1 d . . . . .
H31 H 0.019(3) 0.018(4) -0.155(2) 0.038(11) Uiso 1 1 d . . . . .
H12 H 0.320(4) -0.228(5) 0.111(2) 0.051(15) Uiso 1 1 d . . . . .
H32 H 0.233(4) 0.352(5) -0.055(2) 0.050(15) Uiso 1 1 d . . . . .
H11 H 0.362(4) -0.229(5) -0.091(3) 0.067(18) Uiso 1 1 d . . . . .
C41 C 0.1087(12) -0.4189(10) 0.2271(5) 0.087(5) Uani 0.5 1 d . . P . .
H41A H 0.158372 -0.470505 0.249449 0.13 Uiso 0.5 1 calc R U P . .
H41B H 0.105632 -0.423722 0.184797 0.13 Uiso 0.5 1 calc R U P . .
H41C H 0.049031 -0.443624 0.233526 0.13 Uiso 0.5 1 calc R U P . .
O8 O 0.1252(7) -0.3177(8) 0.2442(4) 0.082(2) Uani 0.5 1 d . . P . .
O7 O 0.0227(6) -0.4301(8) -0.2287(4) 0.088(3) Uiso 0.581(13) 1 d . . P A 1
O7A O 0.0720(12) -0.3216(15) -0.2485(7) 0.126(7) Uiso 0.419(13) 1 d . . P A 2

loop_
_atom_site_aniso_label
_atom_site_aniso_U_11
_atom_site_aniso_U_22
_atom_site_aniso_U_33
_atom_site_aniso_U_23
_atom_site_aniso_U_13
_atom_site_aniso_U_12
C1 0.044(2) 0.098(4) 0.042(2) 0.013(3) 0.0136(19) 0.007(3)
C2 0.0284(18) 0.086(3) 0.035(2) 0.007(2) 0.0086(16) 0.009(2)
C3 0.035(2) 0.093(4) 0.0297(19) 0.000(2) 0.0048(16) 0.011(2)
C4 0.0300(18) 0.077(3) 0.036(2) -0.006(2) 0.0066(15) 0.0032(19)
C5 0.0246(17) 0.071(3) 0.036(2) -0.0045(19) 0.0089(14) 0.0039(18)
C6 0.0268(17) 0.077(3) 0.0310(18) -0.0027(19) 0.0068(14) 0.0005(18)
C7 0.0284(18) 0.078(3) 0.038(2) 0.001(2) 0.0101(16) -0.0005(19)
C8 0.0228(17) 0.073(3) 0.0343(19) -0.0036(19) 0.0047(14) 0.0024(17)
C10 0.0269(17) 0.062(3) 0.041(2) 0.0008(19) 0.0046(15) 0.0048(17)
C11 0.0294(19) 0.079(3) 0.039(2) -0.009(2) 0.0059(16) 0.001(2)
C14 0.035(2) 0.069(3) 0.0298(19) 0.0117(19) 0.0035(15) -0.0021(19)
C15 0.0327(18) 0.064(3) 0.0242(17) 0.0009(16) 0.0052(14) -0.0061(17)
C17 0.038(2) 0.064(3) 0.035(2) 0.0004(19) 0.0112(16) 0.0003(19)
C18 0.041(2) 0.075(3) 0.045(2) -0.012(2) 0.0158(19) -0.002(2)
C19 0.043(2) 0.088(4) 0.034(2) -0.017(2) 0.0166(18) -0.014(2)
C20 0.041(2) 0.076(3) 0.0270(18) -0.0041(19) 0.0100(16) -0.013(2)
C21 0.038(2) 0.058(3) 0.074(3) 0.005(3) 0.001(2) 0.001(2)
C22 0.0261(17) 0.053(3) 0.054(2) 0.002(2) 0.0021(16) -0.0009(17)
C23 0.0293(18) 0.063(3) 0.041(2) 0.0070(19) 0.0080(16) 0.0035(18)
C24 0.0287(17) 0.056(2) 0.0345(19) 0.0007(17) 0.0084(14) 0.0046(16)
C25 0.0225(16) 0.058(2) 0.0325(18) -0.0007(17) 0.0056(13) -0.0005(15)
C26 0.0275(18) 0.067(3) 0.038(2) -0.0077(19) 0.0060(15) 0.0014(18)
C27 0.0319(19) 0.052(3) 0.054(2) -0.008(2) 0.0064(17) 0.0037(17)
C28 0.0235(16) 0.064(3) 0.0296(17) -0.0024(17) 0.0087(13) -0.0006(16)
C30 0.0308(17) 0.056(2) 0.0269(17) 0.0018(16) 0.0081(14) 0.0032(16)
C31 0.0321(18) 0.069(3) 0.0278(18) 0.0015(18) 0.0041(15) -0.0058(19)
C34 0.039(2) 0.065(3) 0.034(2) -0.0035(19) 0.0094(16) -0.008(2)
C35 0.0315(19) 0.087(4) 0.0302(19) -0.009(2) 0.0069(16) -0.007(2)
C37 0.031(2) 0.102(4) 0.031(2) 0.004(2) 0.0086(16) 0.008(2)
C38 0.028(2) 0.137(6) 0.030(2) 0.001(3) 0.0048(16) 0.002(3)
C39 0.030(2) 0.149(6) 0.037(2) -0.023(3) 0.0047(18) -0.012(3)
C40 0.039(2) 0.096(4) 0.045(2) -0.017(3) 0.0091(19) -0.016(2)
N1 0.058(2) 0.054(2) 0.0365(18) -0.0041(16) 0.0144(16) -0.0057(18)
N2 0.074(3) 0.079(3) 0.042(2) 0.013(2) -0.017(2) -0.010(3)
N9 0.0249(14) 0.063(2) 0.0354(17) -0.0004(15) 0.0050(12) 0.0048(14)
N12 0.0397(18) 0.059(2) 0.0397(18) 0.0084(17) 0.0063(14) 0.0074(17)
N13 0.0320(16) 0.063(2) 0.0300(16) 0.0062(15) 0.0026(13) 0.0034(15)
N16 0.0301(15) 0.061(2) 0.0278(15) 0.0024(14) 0.0086(12) 0.0014(15)
N29 0.0275(14) 0.053(2) 0.0256(14) 0.0013(13) 0.0068(11) 0.0025(13)
N32 0.0354(17) 0.056(2) 0.0292(15) 0.0070(15) 0.0046(13) 0.0006(15)
N33 0.0317(16) 0.060(2) 0.0269(14) -0.0020(14) 0.0075(12) -0.0022(15)
N36 0.0256(15) 0.082(3) 0.0294(16) -0.0018(17) 0.0052(12) 0.0001(16)
O1 0.0579(19) 0.066(2) 0.0506(18) -0.0059(16) 0.0203(15) -0.0203(17)
O2 0.072(2) 0.067(2) 0.0480(18) 0.0108(16) 0.0099(16) -0.0222(18)
O3 0.067(2) 0.075(2) 0.0412(17) 0.0018(16) 0.0023(15) -0.0032(19)
O4 0.075(3) 0.072(3) 0.066(2) 0.016(2) 0.010(2) -0.012(2)
O5 0.081(3) 0.110(4) 0.051(2) 0.016(2) 0.000(2) -0.005(3)
O6 0.110(4) 0.096(3) 0.069(3) 0.035(3) 0.002(3) -0.023(3)
S1 0.0329(5) 0.0636(7) 0.0482(6) -0.0042(5) 0.0038(4) 0.0030(4)
S2 0.0350(5) 0.0685(7) 0.0260(4) 0.0087(4) 0.0027(3) -0.0041(4)
ZN1 0.0276(3) 0.0603(4) 0.0246(3) 0.0031(2) 0.00565(19) 0.0030(2)
C41 0.136(12) 0.045(6) 0.050(6) -0.009(5) -0.026(7) 0.028(7)
O8 0.104(7) 0.077(6) 0.057(5) -0.012(4) 0.008(4) -0.011(5)

loop_
_atom_type_symbol
_atom_type_description
_atom_type_scat_dispersion_real
_atom_type_scat_dispersion_imag
_atom_type_scat_source
C C 0.0181 0.0091 'International Tables Vol C Tables 4.2.6.8 and 6.1.1.4'
H H 0 0 'International Tables Vol C Tables 4.2.6.8 and 6.1.1.4'
N N 0.0311 0.018 'International Tables Vol C Tables 4.2.6.8 and 6.1.1.4'
O O 0.0492 0.0322 'International Tables Vol C Tables 4.2.6.8 and 6.1.1.4'
S S 0.3331 0.5567 'International Tables Vol C Tables 4.2.6.8 and 6.1.1.4'
Zn Zn -1.5491 0.6778 'International Tables Vol C Tables 4.2.6.8 and 6.1.1.4'

loop_
_geom_angle_atom_site_label_1
_geom_angle_atom_site_label_2
_geom_angle_atom_site_label_3
_geom_angle
_geom_angle_site_symmetry_1
_geom_angle_site_symmetry_3
_geom_angle_publ_flag
C2 C1 H1A 109.5 . . ?
C2 C1 H1B 109.5 . . ?
H1A C1 H1B 109.5 . . ?
C2 C1 H1C 109.5 . . ?
H1A C1 H1C 109.5 . . ?
H1B C1 H1C 109.5 . . ?
C7 C2 C3 117.5(4) . . ?
C7 C2 C1 120.2(5) . . ?
C3 C2 C1 122.3(4) . . ?
C4 C3 C2 121.6(4) . . ?
C4 C3 H3 119.2 . . ?
C2 C3 H3 119.2 . . ?
C3 C4 C5 120.1(5) . . ?
C3 C4 H4 119.9 . . ?
C5 C4 H4 119.9 . . ?
C6 C5 C4 118.6(4) . . ?
C6 C5 C8 120.6(4) . . ?
C4 C5 C8 120.8(4) . . ?
C7 C6 C5 120.7(4) . . ?
C7 C6 H6 119.7 . . ?
C5 C6 H6 119.7 . . ?
C6 C7 C2 121.5(5) . . ?
C6 C7 H7 119.3 . . ?
C2 C7 H7 119.3 . . ?
C11 C8 N9 113.5(4) . . ?
C11 C8 C5 126.8(4) . . ?
N9 C8 C5 119.6(4) . . ?
N9 C10 N12 120.8(4) . . ?
N9 C10 S1 116.1(3) . . ?
N12 C10 S1 123.0(4) . . ?
C8 C11 S1 111.8(3) . . ?
C8 C11 H11 130(4) . . ?
S1 C11 H11 119(4) . . ?
N13 C14 C15 115.7(4) . . ?
N13 C14 H14 124(3) . . ?
C15 C14 H14 120(3) . . ?
N16 C15 C20 122.1(4) . . ?
N16 C15 C14 115.6(3) . . ?
C20 C15 C14 122.3(4) . . ?
N16 C17 C18 123.2(4) . . ?
N16 C17 H17 118.4 . . ?
C18 C17 H17 118.4 . . ?
C19 C18 C17 118.5(5) . . ?
C19 C18 H18 120.7 . . ?
C17 C18 H18 120.7 . . ?
C18 C19 C20 119.1(4) . . ?
C18 C19 H19 120.4 . . ?
C20 C19 H19 120.4 . . ?
C15 C20 C19 118.9(4) . . ?
C15 C20 H20 120.5 . . ?
C19 C20 H20 120.5 . . ?
C22 C21 H21A 109.5 . . ?
C22 C21 H21B 109.5 . . ?
H21A C21 H21B 109.5 . . ?
C22 C21 H21C 109.5 . . ?
H21A C21 H21C 109.5 . . ?
H21B C21 H21C 109.5 . . ?
C27 C22 C23 118.1(4) . . ?
C27 C22 C21 120.5(5) . . ?
C23 C22 C21 121.3(4) . . ?
C24 C23 C22 121.4(4) . . ?
C24 C23 H23 119.3 . . ?
C22 C23 H23 119.3 . . ?
C23 C24 C25 120.0(4) . . ?
C23 C24 H24 120 . . ?
C25 C24 H24 120 . . ?
C24 C25 C26 118.2(4) . . ?
C24 C25 C28 120.5(4) . . ?
C26 C25 C28 121.3(4) . . ?
C27 C26 C25 121.0(4) . . ?
C27 C26 H26 119.5 . . ?
C25 C26 H26 119.5 . . ?
C22 C27 C26 121.1(4) . . ?
C22 C27 H27 119.4 . . ?
C26 C27 H27 119.4 . . ?
C31 C28 N29 113.9(4) . . ?
C31 C28 C25 127.1(4) . . ?
N29 C28 C25 119.0(3) . . ?
N29 C30 N32 122.0(3) . . ?
N29 C30 S2 115.3(3) . . ?
N32 C30 S2 122.7(3) . . ?
C28 C31 S2 111.4(3) . . ?
C28 C31 H31 129(3) . . ?
S2 C31 H31 120(3) . . ?
N33 C34 C35 114.2(4) . . ?
N33 C34 H34 123(3) . . ?
C35 C34 H34 122(3) . . ?
N36 C35 C40 122.8(5) . . ?
N36 C35 C34 116.2(4) . . ?
C40 C35 C34 121.0(5) . . ?
N36 C37 C38 122.4(6) . . ?
N36 C37 H37 118.8 . . ?
C38 C37 H37 118.8 . . ?
C39 C38 C37 118.8(5) . . ?
C39 C38 H38 120.6 . . ?
C37 C38 H38 120.6 . . ?
C38 C39 C40 119.8(5) . . ?
C38 C39 H39 120.1 . . ?
C40 C39 H39 120.1 . . ?
C35 C40 C39 117.6(6) . . ?
C35 C40 H40 121.2 . . ?
C39 C40 H40 121.2 . . ?
O2 N1 O3 121.3(4) . . ?
O2 N1 O1 119.7(4) . . ?
O3 N1 O1 119.0(4) . . ?
O4 N2 O6 122.5(6) . . ?
O4 N2 O5 118.1(5) . . ?
O6 N2 O5 119.3(6) . . ?
C10 N9 C8 110.4(4) . . ?
C10 N9 ZN1 113.5(3) . . ?
C8 N9 ZN1 132.0(3) . . ?
N13 N12 C10 112.3(4) . . ?
N13 N12 H12 124(4) . . ?
C10 N12 H12 115(4) . . ?
C14 N13 N12 124.3(4) . . ?
C14 N13 ZN1 119.5(3) . . ?
N12 N13 ZN1 116.1(3) . . ?
C17 N16 C15 118.2(3) . . ?
C17 N16 ZN1 126.6(3) . . ?
C15 N16 ZN1 114.9(3) . . ?
C30 N29 C28 111.0(3) . . ?
C30 N29 ZN1 113.0(3) . . ?
C28 N29 ZN1 133.7(3) . . ?
N33 N32 C30 112.4(4) . . ?
N33 N32 H32 119(4) . . ?
C30 N32 H32 121(4) . . ?
C34 N33 N32 122.8(4) . . ?
C34 N33 ZN1 120.6(3) . . ?
N32 N33 ZN1 116.6(3) . . ?
C35 N36 C37 118.6(4) . . ?
C35 N36 ZN1 114.3(3) . . ?
C37 N36 ZN1 126.3(4) . . ?
C10 S1 C11 88.2(2) . . ?
C30 S2 C31 88.3(2) . . ?
N33 ZN1 N9 119.19(13) . . ?
N33 ZN1 N13 161.30(13) . . ?
N9 ZN1 N13 74.46(14) . . ?
N33 ZN1 N29 74.77(13) . . ?
N9 ZN1 N29 90.43(12) . . ?
N13 ZN1 N29 120.01(13) . . ?
N33 ZN1 N16 93.98(13) . . ?
N9 ZN1 N16 146.82(14) . . ?
N13 ZN1 N16 73.53(14) . . ?
N29 ZN1 N16 98.05(12) . . ?
N33 ZN1 N36 73.46(14) . . ?
N9 ZN1 N36 99.55(13) . . ?
N13 ZN1 N36 92.38(14) . . ?
N29 ZN1 N36 147.61(14) . . ?
N16 ZN1 N36 90.29(12) . . ?
O8 C41 H41A 109.5 . . ?
O8 C41 H41B 109.5 . . ?
H41A C41 H41B 109.5 . . ?
O8 C41 H41C 109.5 . . ?
H41A C41 H41C 109.5 . . ?
H41B C41 H41C 109.5 . . ?
C41 O8 O7A 143.6(12) . 4_556 ?

loop_
_geom_bond_atom_site_label_1
_geom_bond_atom_site_label_2
_geom_bond_distance
_geom_bond_site_symmetry_2
_geom_bond_publ_flag
C1 C2 1.500(7) . ?
C1 H1A 0.96 . ?
C1 H1B 0.96 . ?
C1 H1C 0.96 . ?
C2 C7 1.393(6) . ?
C2 C3 1.396(8) . ?
C3 C4 1.383(7) . ?
C3 H3 0.93 . ?
C4 C5 1.397(6) . ?
C4 H4 0.93 . ?
C5 C6 1.392(7) . ?
C5 C8 1.469(7) . ?
C6 C7 1.379(7) . ?
C6 H6 0.93 . ?
C7 H7 0.93 . ?
C8 C11 1.357(7) . ?
C8 N9 1.397(5) . ?
C10 N9 1.303(6) . ?
C10 N12 1.384(6) . ?
C10 S1 1.718(5) . ?
C11 S1 1.723(5) . ?
C11 H11 0.82(6) . ?
C14 N13 1.278(5) . ?
C14 C15 1.458(7) . ?
C14 H14 0.91(5) . ?
C15 N16 1.358(5) . ?
C15 C20 1.388(6) . ?
C17 N16 1.327(6) . ?
C17 C18 1.391(6) . ?
C17 H17 0.93 . ?
C18 C19 1.381(7) . ?
C18 H18 0.93 . ?
C19 C20 1.388(7) . ?
C19 H19 0.93 . ?
C20 H20 0.93 . ?
C21 C22 1.502(7) . ?
C21 H21A 0.96 . ?
C21 H21B 0.96 . ?
C21 H21C 0.96 . ?
C22 C27 1.381(7) . ?
C22 C23 1.398(7) . ?
C23 C24 1.390(6) . ?
C23 H23 0.93 . ?
C24 C25 1.398(5) . ?
C24 H24 0.93 . ?
C25 C26 1.401(6) . ?
C25 C28 1.469(6) . ?
C26 C27 1.381(7) . ?
C26 H26 0.93 . ?
C27 H27 0.93 . ?
C28 C31 1.348(6) . ?
C28 N29 1.393(5) . ?
C30 N29 1.304(5) . ?
C30 N32 1.376(6) . ?
C30 S2 1.723(4) . ?
C31 S2 1.732(5) . ?
C31 H31 0.93(5) . ?
C34 N33 1.280(6) . ?
C34 C35 1.483(6) . ?
C34 H34 1.01(5) . ?
C35 N36 1.335(7) . ?
C35 C40 1.391(6) . ?
C37 N36 1.337(6) . ?
C37 C38 1.386(7) . ?
C37 H37 0.93 . ?
C38 C39 1.365(9) . ?
C38 H38 0.93 . ?
C39 C40 1.395(8) . ?
C39 H39 0.93 . ?
C40 H40 0.93 . ?
N1 O2 1.232(5) . ?
N1 O3 1.251(5) . ?
N1 O1 1.261(5) . ?
N2 O4 1.233(7) . ?
N2 O6 1.242(7) . ?
N2 O5 1.276(7) . ?
N9 ZN1 2.145(4) . ?
N12 N13 1.348(6) . ?
N12 H12 0.84(5) . ?
N13 ZN1 2.152(4) . ?
N16 ZN1 2.193(3) . ?
N29 ZN1 2.155(3) . ?
N32 N33 1.365(5) . ?
N32 H32 0.80(6) . ?
N33 ZN1 2.136(4) . ?
N36 ZN1 2.210(3) . ?
C41 O8 1.200(13) . ?
C41 H41A 0.96 . ?
C41 H41B 0.96 . ?
C41 H41C 0.96 . ?
O8 O7A 1.764(19) 4_556 ?
O7Ab O8 1.764(19) 4 ?

loop_
_geom_torsion_atom_site_label_1
_geom_torsion_atom_site_label_2
_geom_torsion_atom_site_label_3
_geom_torsion_atom_site_label_4
_geom_torsion
_geom_torsion_site_symmetry_1
_geom_torsion_site_symmetry_2
_geom_torsion_site_symmetry_3
_geom_torsion_site_symmetry_4
_geom_torsion_publ_flag
C7 C2 C3 C4 -0.7(6) . . . . ?
C1 C2 C3 C4 178.9(4) . . . . ?
C2 C3 C4 C5 -1.3(7) . . . . ?
C3 C4 C5 C6 2.0(6) . . . . ?
C3 C4 C5 C8 -175.6(4) . . . . ?
C4 C5 C6 C7 -0.6(6) . . . . ?
C8 C5 C6 C7 177.0(4) . . . . ?
C5 C6 C7 C2 -1.5(6) . . . . ?
C3 C2 C7 C6 2.1(6) . . . . ?
C1 C2 C7 C6 -177.5(4) . . . . ?
C6 C5 C8 C11 -137.5(4) . . . . ?
C4 C5 C8 C11 40.0(6) . . . . ?
C6 C5 C8 N9 39.6(5) . . . . ?
C4 C5 C8 N9 -142.9(4) . . . . ?
N9 C8 C11 S1 -0.1(4) . . . . ?
C5 C8 C11 S1 177.2(3) . . . . ?
N13 C14 C15 N16 1.3(6) . . . . ?
N13 C14 C15 C20 179.7(4) . . . . ?
N16 C17 C18 C19 -0.2(7) . . . . ?
C17 C18 C19 C20 -0.1(7) . . . . ?
N16 C15 C20 C19 -0.6(6) . . . . ?
C14 C15 C20 C19 -178.9(4) . . . . ?
C18 C19 C20 C15 0.5(6) . . . . ?
C27 C22 C23 C24 -3.1(6) . . . . ?
C21 C22 C23 C24 172.9(4) . . . . ?
C22 C23 C24 C25 -0.1(6) . . . . ?
C23 C24 C25 C26 2.9(5) . . . . ?
C23 C24 C25 C28 -175.1(3) . . . . ?
C24 C25 C26 C27 -2.5(6) . . . . ?
C28 C25 C26 C27 175.5(4) . . . . ?
C23 C22 C27 C26 3.6(6) . . . . ?
C21 C22 C27 C26 -172.5(4) . . . . ?
C25 C26 C27 C22 -0.8(6) . . . . ?
C24 C25 C28 C31 -138.1(4) . . . . ?
C26 C25 C28 C31 44.0(6) . . . . ?
C24 C25 C28 N29 43.5(5) . . . . ?
C26 C25 C28 N29 -134.4(4) . . . . ?
N29 C28 C31 S2 0.6(4) . . . . ?
C25 C28 C31 S2 -177.8(3) . . . . ?
N33 C34 C35 N36 5.5(6) . . . . ?
N33 C34 C35 C40 -175.6(4) . . . . ?
N36 C37 C38 C39 -0.7(7) . . . . ?
C37 C38 C39 C40 -0.9(7) . . . . ?
N36 C35 C40 C39 -0.6(7) . . . . ?
C34 C35 C40 C39 -179.5(4) . . . . ?
C38 C39 C40 C35 1.5(7) . . . . ?
N12 C10 N9 C8 -176.2(3) . . . . ?
S1 C10 N9 C8 -0.4(4) . . . . ?
N12 C10 N9 ZN1 -16.1(5) . . . . ?
S1 C10 N9 ZN1 159.74(19) . . . . ?
C11 C8 N9 C10 0.3(5) . . . . ?
C5 C8 N9 C10 -177.2(3) . . . . ?
C11 C8 N9 ZN1 -154.9(3) . . . . ?
C5 C8 N9 ZN1 27.6(5) . . . . ?
N9 C10 N12 N13 20.0(5) . . . . ?
S1 C10 N12 N13 -155.6(3) . . . . ?
C15 C14 N13 N12 -177.4(4) . . . . ?
C15 C14 N13 ZN1 5.4(5) . . . . ?
C10 N12 N13 C14 169.2(4) . . . . ?
C10 N12 N13 ZN1 -13.5(4) . . . . ?
C18 C17 N16 C15 0.1(6) . . . . ?
C18 C17 N16 ZN1 -173.4(3) . . . . ?
C20 C15 N16 C17 0.3(6) . . . . ?
C14 C15 N16 C17 178.7(4) . . . . ?
C20 C15 N16 ZN1 174.6(3) . . . . ?
C14 C15 N16 ZN1 -7.0(4) . . . . ?
N32 C30 N29 C28 -177.7(3) . . . . ?
S2 C30 N29 C28 1.3(4) . . . . ?
N32 C30 N29 ZN1 -12.5(5) . . . . ?
S2 C30 N29 ZN1 166.58(18) . . . . ?
C31 C28 N29 C30 -1.2(5) . . . . ?
C25 C28 N29 C30 177.3(3) . . . . ?
C31 C28 N29 ZN1 -162.3(3) . . . . ?
C25 C28 N29 ZN1 16.2(5) . . . . ?
N29 C30 N32 N33 13.5(5) . . . . ?
S2 C30 N32 N33 -165.5(3) . . . . ?
C35 C34 N33 N32 -178.6(3) . . . . ?
C35 C34 N33 ZN1 4.0(5) . . . . ?
C30 N32 N33 C34 175.1(4) . . . . ?
C30 N32 N33 ZN1 -7.5(4) . . . . ?
C40 C35 N36 C37 -0.9(6) . . . . ?
C34 C35 N36 C37 178.0(4) . . . . ?
C40 C35 N36 ZN1 169.4(3) . . . . ?
C34 C35 N36 ZN1 -11.7(5) . . . . ?
C38 C37 N36 C35 1.6(6) . . . . ?
C38 C37 N36 ZN1 -167.4(3) . . . . ?
N9 C10 S1 C11 0.3(3) . . . . ?
N12 C10 S1 C11 176.0(4) . . . . ?
C8 C11 S1 C10 -0.1(3) . . . . ?
N29 C30 S2 C31 -0.8(3) . . . . ?
N32 C30 S2 C31 178.2(4) . . . . ?
C28 C31 S2 C30 0.1(3) . . . . ?
